data_4102526
loop_
_publ_author_name
'Rebeca Reguillo'
'Mary Grellier'
'Nicolas Vautravers'
'Laure Vendier'
'Sylviane Sabo-Etienne'

_publ_contact_author
;
Sylviane Sabo-Etienne and Mary Grellier
;
_publ_contact_author_address
;
Laboratoire de Chimie de Coordination
205 Route de Narbonne
31077 Toulouse Cedex 04
;
_publ_contact_author_email 'sabo@lcc-toulouse.fr, grellier@lcc-toulouse.fr'
_publ_section_title
;
 Ruthenium-Catalyzed Hydrogenation of Nitriles: Insights into the
 Mechanism
;
_journal_name_full 'Journal of the American Chemical Society'
_journal_page_first 7854
_journal_page_last 7855
_journal_paper_doi 10.1021/ja102759z
_journal_volume 132
_journal_year 2010
_chemical_compound_source 'synthesis as described'
_chemical_formula_moiety 'C44 H66 N2 P2 Ru1'
_chemical_formula_sum 'C44 H66 N2 P2 Ru'
_chemical_formula_weight 786
_chemical_name_systematic
;
 ?
;
_space_group_IT_number 14
_symmetry_cell_setting monoclinic
_symmetry_Int_Tables_number 14
_symmetry_space_group_name_Hall '-P 2yn'
_symmetry_space_group_name_H-M 'P 1 21/n 1'
_atom_sites_solution_hydrogens geom
_atom_sites_solution_primary direct
_atom_sites_solution_secondary difmap
_cell_angle_alpha 90
_cell_angle_beta 91.271(2)
_cell_angle_gamma 90
_cell_formula_units_Z 4
_cell_length_a 9.7949(5)
_cell_length_b 20.8165(11)
_cell_length_c 19.1507(10)
_cell_measurement_reflns_used 5344
_cell_measurement_temperature 100(2)
_cell_measurement_theta_max 31.6
_cell_measurement_theta_min 3.06
_cell_measurement_wavelength 0.71073
_cell_volume 3903.8(4)
_computing_cell_refinement 'Bruker SMART'
_computing_data_collection 'Bruker SMART'
_computing_data_reduction 'Bruker SAINT'
_computing_molecular_graphics 'Ortep-3 for Windows (Farrugia, 1997)'
_computing_publication_material 'WinGX publication routines (Farrugia, 1999)'
_computing_structure_refinement 'SHELXL-97 (Sheldrick, 1997)'
_computing_structure_solution 'SIR92 (Giacovazzo et al, 1993)'
_diffrn_ambient_temperature 100(2)
_diffrn_measured_fraction_theta_full 0.971
_diffrn_measured_fraction_theta_max 0.971
_diffrn_measurement_device_type 'Bruker Kappa APEX II'
_diffrn_measurement_method \w-\f
_diffrn_radiation_monochromator graphite
_diffrn_radiation_source 'fine-focus sealed tube'
_diffrn_radiation_type MoK\a
_diffrn_radiation_wavelength 0.71073
_diffrn_reflns_av_R_equivalents 0.0516
_diffrn_reflns_av_unetI/netI 0.0723
_diffrn_reflns_limit_h_max 12
_diffrn_reflns_limit_h_min -12
_diffrn_reflns_limit_k_max 21
_diffrn_reflns_limit_k_min -26
_diffrn_reflns_limit_l_max 23
_diffrn_reflns_limit_l_min -20
_diffrn_reflns_number 18405
_diffrn_reflns_theta_full 26.37
_diffrn_reflns_theta_max 26.37
_diffrn_reflns_theta_min 2.3
_diffrn_standards_decay_% 0
_diffrn_standards_interval_count 0
_diffrn_standards_interval_time 0
_diffrn_standards_number 0
_exptl_absorpt_coefficient_mu 0.517
_exptl_absorpt_correction_T_max 0.990
_exptl_absorpt_correction_T_min 0.892
_exptl_absorpt_correction_type multi-scan
_exptl_absorpt_process_details
;
        [c.f. r.h. blessing, acta cryst. (1995), a51, 33-38]
;
_exptl_crystal_colour red
_exptl_crystal_density_diffrn 1.337
_exptl_crystal_density_method 'not measured'
_exptl_crystal_description needle
_exptl_crystal_F_000 1672
_exptl_crystal_size_max 0.15
_exptl_crystal_size_mid 0.03
_exptl_crystal_size_min 0.02
_refine_diff_density_max 0.893
_refine_diff_density_min -1.261
_refine_diff_density_rms 0.123
_refine_ls_extinction_method none
_refine_ls_goodness_of_fit_ref 1.155
_refine_ls_hydrogen_treatment mixed
_refine_ls_matrix_type full
_refine_ls_number_parameters 449
_refine_ls_number_reflns 7758
_refine_ls_number_restraints 18
_refine_ls_restrained_S_all 1.155
_refine_ls_R_factor_all 0.0797
_refine_ls_R_factor_gt 0.0608
_refine_ls_shift/su_max 0.001
_refine_ls_shift/su_mean 0
_refine_ls_structure_factor_coef Fsqd
_refine_ls_weighting_details 'calc w=1/[\s^2^(Fo^2^)+(0.0344P)^2^+16.0658P] where P=(Fo^2^+2Fc^2^)/3'
_refine_ls_weighting_scheme calc
_refine_ls_wR_factor_gt 0.1328
_refine_ls_wR_factor_ref 0.1392
_reflns_number_gt 6228
_reflns_number_total 7758
_reflns_threshold_expression >2sigma(I)
_cod_data_source_file ja102759z_si_002.cif
_cod_data_source_block rro200209
_cod_original_sg_symbol_Hall '-P 2yn '
_cod_original_sg_symbol_H-M 'P 21/n'
_cod_database_code 4102526

loop_
_symmetry_equiv_pos_as_xyz
'x, y, z'
'-x+1/2, y+1/2, -z+1/2'
'-x, -y, -z'
'x-1/2, -y-1/2, z-1/2'

loop_
_atom_site_label
_atom_site_type_symbol
_atom_site_fract_x
_atom_site_fract_y
_atom_site_fract_z
_atom_site_U_iso_or_equiv
_atom_site_adp_type
_atom_site_occupancy
_atom_site_symmetry_multiplicity
_atom_site_calc_flag
_atom_site_refinement_flags
_atom_site_disorder_assembly
_atom_site_disorder_group
C1 C 0.3180(4) 0.2673(2) 0.4086(3) 0.0125(10) Uani 1 1 d . . .
H1 H 0.3147 0.2978 0.4489 0.015 Uiso 1 1 calc R . .
C2 C 0.4179(5) 0.2127(2) 0.4277(3) 0.0175(11) Uani 1 1 d . . .
H2A H 0.4213 0.2053 0.4787 0.021 Uiso 1 1 calc R . .
H2B H 0.3909 0.1723 0.4039 0.021 Uiso 1 1 calc R . .
C3 C 0.5559(5) 0.2367(3) 0.4020(3) 0.0191(11) Uani 1 1 d . . .
H3A H 0.5973 0.2681 0.435 0.023 Uiso 1 1 calc R . .
H3B H 0.6203 0.2006 0.3956 0.023 Uiso 1 1 calc R . .
C4 C 0.5180(5) 0.2683(3) 0.3321(3) 0.0214(12) Uani 1 1 d . . .
H4A H 0.5064 0.2356 0.2949 0.026 Uiso 1 1 calc R . .
H4B H 0.5892 0.2992 0.3182 0.026 Uiso 1 1 calc R . .
C5 C 0.3827(4) 0.3029(2) 0.3452(3) 0.0140(10) Uani 1 1 d . . .
H5A H 0.3215 0.3003 0.3034 0.017 Uiso 1 1 calc R . .
H5B H 0.399 0.3487 0.3564 0.017 Uiso 1 1 calc R . .
C6 C 0.0956(4) 0.2068(2) 0.4739(2) 0.0120(10) Uani 1 1 d . . .
H6 H 0.1616 0.1709 0.4826 0.014 Uiso 1 1 calc R . .
C7 C 0.1041(5) 0.2478(3) 0.5410(3) 0.0174(11) Uani 1 1 d . . .
H7A H 0.2001 0.2538 0.557 0.021 Uiso 1 1 calc R . .
H7B H 0.0614 0.2904 0.5335 0.021 Uiso 1 1 calc R . .
C8 C 0.0254(5) 0.2086(3) 0.5929(3) 0.0176(11) Uani 1 1 d . . .
H8A H -0.002 0.2352 0.6332 0.021 Uiso 1 1 calc R . .
H8B H 0.0799 0.1717 0.6103 0.021 Uiso 1 1 calc R . .
C9 C -0.0996(5) 0.1861(3) 0.5501(3) 0.0213(12) Uani 1 1 d . . .
H9A H -0.1718 0.2194 0.5496 0.026 Uiso 1 1 calc R . .
H9B H -0.1372 0.1461 0.5698 0.026 Uiso 1 1 calc R . .
C10 C -0.0477(5) 0.1745(2) 0.4760(3) 0.0146(10) Uani 1 1 d . . .
H10A H -0.1105 0.1941 0.4408 0.018 Uiso 1 1 calc R . .
H10B H -0.0407 0.1279 0.4664 0.018 Uiso 1 1 calc R . .
C11 C 0.0499(5) 0.3173(2) 0.3769(3) 0.0141(10) Uani 1 1 d . . .
H11 H 0.0557 0.3278 0.3261 0.017 Uiso 1 1 calc R . .
C12 C 0.1025(5) 0.3779(2) 0.4153(3) 0.0159(10) Uani 1 1 d . . .
H12A H 0.1798 0.3972 0.3903 0.019 Uiso 1 1 calc R . .
H12B H 0.1333 0.3672 0.4635 0.019 Uiso 1 1 calc R . .
C13 C -0.0203(5) 0.4248(3) 0.4162(4) 0.0308(15) Uani 1 1 d . . .
H13A H -0.0414 0.437 0.4648 0.037 Uiso 1 1 calc R . .
H13B H 0.0002 0.4643 0.3896 0.037 Uiso 1 1 calc R . .
C14 C -0.1404(5) 0.3887(3) 0.3822(3) 0.0209(11) Uani 1 1 d . . .
H14A H -0.2269 0.3991 0.4055 0.025 Uiso 1 1 calc R . .
H14B H -0.1499 0.3994 0.332 0.025 Uiso 1 1 calc R . .
C15 C -0.1036(5) 0.3180(2) 0.3923(3) 0.0142(10) Uani 1 1 d . . .
H15A H -0.1556 0.2904 0.3591 0.017 Uiso 1 1 calc R . .
H15B H -0.1208 0.3037 0.4406 0.017 Uiso 1 1 calc R . .
C16 C 0.1922(5) 0.0585(2) 0.4128(3) 0.0145(10) Uani 1 1 d . . .
C17 C 0.2405(5) 0.0166(2) 0.4682(3) 0.0152(10) Uani 1 1 d . . .
C18 C 0.1982(6) 0.0250(3) 0.5360(3) 0.0246(12) Uani 1 1 d . . .
H18 H 0.1316 0.0566 0.5463 0.03 Uiso 1 1 calc R . .
C19 C 0.2532(6) -0.0131(3) 0.5891(3) 0.0292(13) Uani 1 1 d . . .
H19 H 0.2244 -0.0073 0.6357 0.035 Uiso 1 1 calc R . .
C20 C 0.3489(6) -0.0591(3) 0.5748(3) 0.0231(12) Uani 1 1 d . . .
H20 H 0.3872 -0.0845 0.6115 0.028 Uiso 1 1 calc R . .
C21 C 0.3896(5) -0.0684(3) 0.5068(3) 0.0220(11) Uani 1 1 d . . .
H21 H 0.4539 -0.1011 0.4968 0.026 Uiso 1 1 calc R . .
C22 C 0.3377(5) -0.0307(3) 0.4536(3) 0.0203(11) Uani 1 1 d . . .
H22 H 0.3676 -0.0366 0.4071 0.024 Uiso 1 1 calc R . .
C23 C -0.1614(5) 0.2022(2) 0.2671(2) 0.0124(10) Uani 1 1 d U . .
H23 H -0.2582 0.2049 0.2667 0.015 Uiso 1 1 calc R . .
C24 C -0.0812(5) 0.2469(2) 0.2275(2) 0.0125(10) Uani 1 1 d . . .
C25 C -0.1423(5) 0.2974(3) 0.1899(3) 0.0220(12) Uani 1 1 d . . .
H25 H -0.2384 0.3032 0.1904 0.026 Uiso 1 1 calc R . .
C26 C -0.0619(6) 0.3388(3) 0.1519(3) 0.0286(13) Uani 1 1 d . . .
H26 H -0.1012 0.3736 0.1264 0.034 Uiso 1 1 calc R . .
C27 C 0.0778(6) 0.3278(3) 0.1521(3) 0.0269(13) Uani 1 1 d . . .
H27 H 0.134 0.3552 0.1254 0.032 Uiso 1 1 calc R . .
C28 C 0.1382(5) 0.2784(2) 0.1901(3) 0.0152(10) Uani 1 1 d . . .
H28 H 0.2344 0.2733 0.1886 0.018 Uiso 1 1 calc R . .
C29 C 0.0633(4) 0.2359(2) 0.2303(2) 0.0080(9) Uani 1 1 d U . .
C30 C 0.1015(5) 0.1232(3) 0.1162(3) 0.0161(10) Uani 1 1 d . B .
H30 H 0.1427 0.1667 0.1098 0.019 Uiso 1 1 calc R . .
C31 C 0.1409(5) 0.0826(3) 0.0520(3) 0.0173(11) Uani 1 1 d . . .
H31A H 0.2242 0.0998 0.0304 0.021 Uiso 1 1 calc R . .
H31B H 0.1571 0.0373 0.0654 0.021 Uiso 1 1 calc R . .
C32 C 0.0166(5) 0.0884(3) 0.0015(3) 0.0207(11) Uani 1 1 d . . .
H32A H 0.019 0.1291 -0.0252 0.025 Uiso 1 1 calc R . .
H32B H 0.0121 0.0518 -0.0314 0.025 Uiso 1 1 calc R . .
C33 C -0.1038(5) 0.0873(3) 0.0518(3) 0.0221(12) Uani 1 1 d . . .
H33A H -0.1885 0.1033 0.0287 0.027 Uiso 1 1 calc R . .
H33B H -0.12 0.0433 0.0696 0.027 Uiso 1 1 calc R . .
C34 C -0.0569(5) 0.1318(3) 0.1101(3) 0.0174(11) Uani 1 1 d . . .
H34A H -0.1003 0.1201 0.1545 0.021 Uiso 1 1 calc R . .
H34B H -0.0805 0.1769 0.0987 0.021 Uiso 1 1 calc R . .
C35 C 0.3409(4) 0.0758(2) 0.1842(3) 0.0123(10) Uani 1 1 d . B .
H35 H 0.3417 0.0406 0.1487 0.015 Uiso 1 1 calc R . .
C36 C 0.4173(4) 0.1338(2) 0.1541(3) 0.0156(10) Uani 1 1 d . B .
H36A H 0.3981 0.1734 0.1808 0.019 Uiso 1 1 calc R . .
H36B H 0.3912 0.1409 0.1044 0.019 Uiso 1 1 calc R . .
C37 C 0.5689(5) 0.1147(3) 0.1618(3) 0.0197(11) Uani 1 1 d . . .
H37A H 0.5976 0.0899 0.1206 0.024 Uiso 1 1 calc R A 1
H37B H 0.6271 0.1534 0.1662 0.024 Uiso 1 1 calc R A 1
C38A C 0.582(4) 0.0749(18) 0.2257(19) 0.019(3) Uani 0.42 1 d P B 1
H38A H 0.6265 0.0998 0.2638 0.023 Uiso 0.42 1 calc PR B 1
H38B H 0.6374 0.0363 0.2166 0.023 Uiso 0.42 1 calc PR B 1
C38B C 0.570(3) 0.0903(12) 0.2407(12) 0.019(3) Uani 0.58 1 d P B 2
H38C H 0.6478 0.0611 0.2502 0.023 Uiso 0.58 1 calc PR B 2
H38D H 0.5753 0.127 0.2736 0.023 Uiso 0.58 1 calc PR B 2
C39 C 0.4345(5) 0.0550(3) 0.2469(3) 0.0169(11) Uani 1 1 d . . .
H39A H 0.429 0.008 0.2544 0.02 Uiso 1 1 calc R B 1
H39B H 0.4079 0.0772 0.2902 0.02 Uiso 1 1 calc R B 1
C40 C 0.0880(4) 0.0108(2) 0.2061(3) 0.0126(10) Uani 1 1 d . B .
H40 H 0.0946 -0.0078 0.1582 0.015 Uiso 1 1 calc R . .
C41 C -0.0624(5) 0.0069(2) 0.2277(3) 0.0199(11) Uani 1 1 d . . .
H41A H -0.0805 0.0363 0.2671 0.024 Uiso 1 1 calc R . .
H41B H -0.1248 0.0176 0.188 0.024 Uiso 1 1 calc R . .
C42 C -0.0785(5) -0.0629(3) 0.2495(3) 0.0198(11) Uani 1 1 d . . .
H42A H -0.0852 -0.0915 0.2083 0.024 Uiso 1 1 calc R . .
H42B H -0.1606 -0.0688 0.2781 0.024 Uiso 1 1 calc R . .
C43 C 0.0519(5) -0.0762(3) 0.2924(3) 0.0227(12) Uani 1 1 d . . .
H43A H 0.0756 -0.1224 0.2909 0.027 Uiso 1 1 calc R . .
H43B H 0.0404 -0.0634 0.3417 0.027 Uiso 1 1 calc R . .
C44 C 0.1639(5) -0.0352(2) 0.2581(3) 0.0155(10) Uani 1 1 d . . .
H44A H 0.2284 -0.0631 0.233 0.019 Uiso 1 1 calc R . .
H44B H 0.2155 -0.0104 0.294 0.019 Uiso 1 1 calc R . .
N1 N 0.1658(4) 0.09380(19) 0.3688(2) 0.0105(8) Uani 1 1 d . . .
N2 N -0.1005(3) 0.16007(19) 0.30183(18) 0.0078(7) Uani 1 1 d U . .
H2 H -0.1439 0.1311 0.3264 0.009 Uiso 1 1 calc R . .
P1 P 0.14205(11) 0.23953(6) 0.38786(6) 0.0089(2) Uani 1 1 d . . .
P2 P 0.15996(11) 0.09381(6) 0.20394(6) 0.0102(3) Uani 1 1 d . . .
Ru1 Ru 0.12205(3) 0.163340(18) 0.29730(2) 0.00877(11) Uani 1 1 d . B .
HY1 H 0.268(6) 0.174(3) 0.286(3) 0.029(16) Uiso 1 1 d . . .

loop_
_atom_site_aniso_label
_atom_site_aniso_U_11
_atom_site_aniso_U_22
_atom_site_aniso_U_33
_atom_site_aniso_U_23
_atom_site_aniso_U_13
_atom_site_aniso_U_12
C1 0.007(2) 0.013(2) 0.017(2) -0.003(2) -0.0022(17) -0.0013(18)
C2 0.011(2) 0.016(3) 0.026(3) 0.003(2) -0.0027(19) 0.0004(19)
C3 0.009(2) 0.016(3) 0.033(3) -0.001(2) -0.001(2) 0.0009(19)
C4 0.014(2) 0.020(3) 0.030(3) 0.000(2) 0.007(2) 0.001(2)
C5 0.010(2) 0.010(2) 0.022(3) 0.003(2) 0.0022(18) -0.0011(18)
C6 0.010(2) 0.013(2) 0.012(2) 0.0008(19) -0.0018(17) 0.0002(18)
C7 0.021(2) 0.019(3) 0.012(2) 0.002(2) -0.0013(19) -0.004(2)
C8 0.017(2) 0.019(3) 0.017(3) -0.001(2) 0.0014(19) -0.001(2)
C9 0.021(3) 0.030(3) 0.013(3) 0.000(2) 0.007(2) -0.004(2)
C10 0.013(2) 0.012(3) 0.018(3) 0.002(2) 0.0012(18) -0.0018(18)
C11 0.013(2) 0.010(2) 0.019(3) 0.000(2) 0.0006(18) 0.0024(18)
C12 0.014(2) 0.011(3) 0.022(3) -0.003(2) -0.0036(19) -0.0003(19)
C13 0.020(3) 0.012(3) 0.061(4) -0.006(3) 0.007(3) 0.004(2)
C14 0.016(2) 0.021(3) 0.025(3) 0.002(2) 0.002(2) 0.009(2)
C15 0.014(2) 0.012(2) 0.017(3) -0.002(2) -0.0016(18) 0.0032(18)
C16 0.014(2) 0.012(2) 0.018(3) 0.000(2) 0.0048(19) 0.0012(19)
C17 0.017(2) 0.009(2) 0.020(3) 0.003(2) -0.0010(19) -0.0017(19)
C18 0.033(3) 0.019(3) 0.022(3) 0.004(2) 0.008(2) 0.008(2)
C19 0.050(4) 0.023(3) 0.015(3) 0.004(2) 0.006(2) 0.003(3)
C20 0.036(3) 0.014(3) 0.019(3) 0.005(2) -0.007(2) -0.003(2)
C21 0.027(3) 0.014(3) 0.025(3) 0.001(2) -0.002(2) 0.003(2)
C22 0.025(3) 0.020(3) 0.016(3) -0.003(2) -0.003(2) 0.003(2)
C23 0.0118(12) 0.0130(13) 0.0126(12) -0.0023(9) 0.0009(9) 0.0005(9)
C24 0.013(2) 0.013(2) 0.011(2) -0.002(2) -0.0023(17) 0.0010(18)
C25 0.018(3) 0.029(3) 0.018(3) -0.006(2) -0.004(2) 0.012(2)
C26 0.036(3) 0.024(3) 0.025(3) 0.004(3) -0.002(2) 0.018(3)
C27 0.036(3) 0.020(3) 0.025(3) 0.010(2) 0.010(2) 0.010(2)
C28 0.016(2) 0.011(3) 0.018(3) 0.002(2) 0.0017(19) 0.0023(19)
C29 0.0081(11) 0.0079(12) 0.0079(12) -0.0016(9) -0.0006(9) 0.0006(9)
C30 0.016(2) 0.020(3) 0.012(2) 0.001(2) -0.0029(18) 0.004(2)
C31 0.016(2) 0.018(3) 0.018(3) -0.001(2) -0.002(2) 0.004(2)
C32 0.021(3) 0.023(3) 0.017(3) -0.001(2) -0.005(2) 0.000(2)
C33 0.018(2) 0.028(3) 0.021(3) -0.004(2) -0.006(2) 0.002(2)
C34 0.015(2) 0.019(3) 0.018(3) 0.000(2) -0.0017(19) 0.004(2)
C35 0.010(2) 0.012(2) 0.015(2) -0.003(2) 0.0004(17) 0.0004(18)
C36 0.008(2) 0.018(3) 0.021(3) 0.004(2) 0.0025(18) 0.0000(19)
C37 0.008(2) 0.029(3) 0.023(3) 0.005(2) 0.0021(19) -0.002(2)
C38A 0.010(5) 0.033(12) 0.014(11) 0.000(6) 0.001(6) 0.001(7)
C38B 0.010(5) 0.033(12) 0.014(11) 0.000(6) 0.001(6) 0.001(7)
C39 0.013(2) 0.017(3) 0.021(3) 0.004(2) 0.0006(19) 0.0022(19)
C40 0.011(2) 0.012(2) 0.014(2) -0.006(2) -0.0006(17) -0.0024(18)
C41 0.015(2) 0.012(3) 0.033(3) 0.001(2) 0.004(2) -0.0016(19)
C42 0.019(2) 0.015(3) 0.026(3) -0.005(2) 0.006(2) -0.005(2)
C43 0.026(3) 0.015(3) 0.026(3) 0.003(2) 0.001(2) -0.006(2)
C44 0.016(2) 0.011(3) 0.020(3) -0.001(2) -0.0009(19) -0.0015(19)
N1 0.0084(18) 0.011(2) 0.012(2) -0.0066(18) 0.0036(15) -0.0018(15)
N2 0.0084(10) 0.0081(11) 0.0070(10) -0.0006(9) -0.0003(8) -0.0034(8)
P1 0.0066(5) 0.0086(6) 0.0115(6) -0.0007(5) 0.0001(4) 0.0007(4)
P2 0.0081(5) 0.0098(6) 0.0126(6) -0.0002(5) -0.0018(4) 0.0005(4)
Ru1 0.00735(17) 0.00841(18) 0.01053(19) 0.00004(16) -0.00024(12) 0.00028(15)

loop_
_atom_type_symbol
_atom_type_description
_atom_type_scat_dispersion_real
_atom_type_scat_dispersion_imag
_atom_type_scat_source
C C 0.0033 0.0016 'International Tables Vol C Tables 4.2.6.8 and 6.1.1.4'
H H 0 0 'International Tables Vol C Tables 4.2.6.8 and 6.1.1.4'
N N 0.0061 0.0033 'International Tables Vol C Tables 4.2.6.8 and 6.1.1.4'
P P 0.1023 0.0942 'International Tables Vol C Tables 4.2.6.8 and 6.1.1.4'
Ru Ru -1.2594 0.8363 'International Tables Vol C Tables 4.2.6.8 and 6.1.1.4'

loop_
_geom_angle_atom_site_label_1
_geom_angle_atom_site_label_2
_geom_angle_atom_site_label_3
_geom_angle
C2 C1 C5 105.5(4)
C2 C1 P1 113.8(3)
C5 C1 P1 111.8(3)
C2 C1 H1 108.5
C5 C1 H1 108.5
P1 C1 H1 108.5
C3 C2 C1 104.2(4)
C3 C2 H2A 110.9
C1 C2 H2A 110.9
C3 C2 H2B 110.9
C1 C2 H2B 110.9
H2A C2 H2B 108.9
C4 C3 C2 102.8(4)
C4 C3 H3A 111.2
C2 C3 H3A 111.2
C4 C3 H3B 111.2
C2 C3 H3B 111.2
H3A C3 H3B 109.1
C3 C4 C5 104.7(4)
C3 C4 H4A 110.8
C5 C4 H4A 110.8
C3 C4 H4B 110.8
C5 C4 H4B 110.8
H4A C4 H4B 108.9
C4 C5 C1 105.7(4)
C4 C5 H5A 110.6
C1 C5 H5A 110.6
C4 C5 H5B 110.6
C1 C5 H5B 110.6
H5A C5 H5B 108.7
C7 C6 C10 104.4(4)
C7 C6 P1 121.9(3)
C10 C6 P1 114.9(3)
C7 C6 H6 104.6
C10 C6 H6 104.6
P1 C6 H6 104.6
C8 C7 C6 103.4(4)
C8 C7 H7A 111.1
C6 C7 H7A 111.1
C8 C7 H7B 111.1
C6 C7 H7B 111.1
H7A C7 H7B 109.1
C7 C8 C9 103.0(4)
C7 C8 H8A 111.2
C9 C8 H8A 111.2
C7 C8 H8B 111.2
C9 C8 H8B 111.2
H8A C8 H8B 109.1
C8 C9 C10 105.4(4)
C8 C9 H9A 110.7
C10 C9 H9A 110.7
C8 C9 H9B 110.7
C10 C9 H9B 110.7
H9A C9 H9B 108.8
C9 C10 C6 105.8(4)
C9 C10 H10A 110.6
C6 C10 H10A 110.6
C9 C10 H10B 110.6
C6 C10 H10B 110.6
H10A C10 H10B 108.7
C15 C11 C12 102.6(4)
C15 C11 P1 117.3(3)
C12 C11 P1 120.0(3)
C15 C11 H11 105.1
C12 C11 H11 105.1
P1 C11 H11 105.1
C11 C12 C13 105.6(4)
C11 C12 H12A 110.6
C13 C12 H12A 110.6
C11 C12 H12B 110.6
C13 C12 H12B 110.6
H12A C12 H12B 108.7
C14 C13 C12 105.9(4)
C14 C13 H13A 110.5
C12 C13 H13A 110.5
C14 C13 H13B 110.5
C12 C13 H13B 110.5
H13A C13 H13B 108.7
C15 C14 C13 104.1(4)
C15 C14 H14A 110.9
C13 C14 H14A 110.9
C15 C14 H14B 110.9
C13 C14 H14B 110.9
H14A C14 H14B 109
C14 C15 C11 102.3(4)
C14 C15 H15A 111.3
C11 C15 H15A 111.3
C14 C15 H15B 111.3
C11 C15 H15B 111.3
H15A C15 H15B 109.2
N1 C16 C17 173.7(5)
C18 C17 C22 119.7(5)
C18 C17 C16 120.9(5)
C22 C17 C16 119.3(5)
C17 C18 C19 119.7(5)
C17 C18 H18 120.1
C19 C18 H18 120.1
C20 C19 C18 120.5(5)
C20 C19 H19 119.7
C18 C19 H19 119.7
C19 C20 C21 119.9(5)
C19 C20 H20 120.1
C21 C20 H20 120.1
C22 C21 C20 120.6(5)
C22 C21 H21 119.7
C20 C21 H21 119.7
C21 C22 C17 119.6(5)
C21 C22 H22 120.2
C17 C22 H22 120.2
N2 C23 C24 118.3(4)
N2 C23 H23 120.8
C24 C23 H23 120.8
C25 C24 C29 123.3(5)
C25 C24 C23 121.5(4)
C29 C24 C23 115.1(4)
C26 C25 C24 119.7(5)
C26 C25 H25 120.1
C24 C25 H25 120.1
C25 C26 C27 117.9(5)
C25 C26 H26 121
C27 C26 H26 121
C28 C27 C26 122.3(5)
C28 C27 H27 118.9
C26 C27 H27 118.9
C27 C28 C29 122.6(5)
C27 C28 H28 118.7
C29 C28 H28 118.7
C28 C29 C24 114.1(4)
C28 C29 Ru1 132.0(3)
C24 C29 Ru1 113.8(3)
C31 C30 C34 105.6(4)
C31 C30 P2 117.4(3)
C34 C30 P2 112.9(3)
C31 C30 H30 106.8
C34 C30 H30 106.8
P2 C30 H30 106.8
C32 C31 C30 104.4(4)
C32 C31 H31A 110.9
C30 C31 H31A 110.9
C32 C31 H31B 110.9
C30 C31 H31B 110.9
H31A C31 H31B 108.9
C33 C32 C31 102.2(4)
C33 C32 H32A 111.3
C31 C32 H32A 111.3
C33 C32 H32B 111.3
C31 C32 H32B 111.3
H32A C32 H32B 109.2
C34 C33 C32 103.2(4)
C34 C33 H33A 111.1
C32 C33 H33A 111.1
C34 C33 H33B 111.1
C32 C33 H33B 111.1
H33A C33 H33B 109.1
C33 C34 C30 105.6(4)
C33 C34 H34A 110.6
C30 C34 H34A 110.6
C33 C34 H34B 110.6
C30 C34 H34B 110.6
H34A C34 H34B 108.8
C36 C35 C39 103.0(4)
C36 C35 P2 113.0(3)
C39 C35 P2 116.6(3)
C36 C35 H35 107.9
C39 C35 H35 107.9
P2 C35 H35 107.9
C35 C36 C37 103.6(4)
C35 C36 H36A 111
C37 C36 H36A 111
C35 C36 H36B 111
C37 C36 H36B 111
H36A C36 H36B 109
C38A C37 C36 106.7(15)
C38A C37 C38B 16.2(13)
C36 C37 C38B 99.1(10)
C38A C37 H37A 110.4
C36 C37 H37A 110.4
C38B C37 H37A 126.5
C38A C37 H37B 110.4
C36 C37 H37B 110.4
C38B C37 H37B 100.8
H37A C37 H37B 108.6
C37 C38A C39 108(3)
C37 C38A H38A 110.2
C39 C38A H38A 110.2
C37 C38A H38B 110.2
C39 C38A H38B 110.2
H38A C38A H38B 108.5
C39 C38B C37 103.9(16)
C39 C38B H38C 111
C37 C38B H38C 111
C39 C38B H38D 111
C37 C38B H38D 111
H38C C38B H38D 109
C38B C39 C35 107.8(12)
C38B C39 C38A 16.6(12)
C35 C39 C38A 104.9(16)
C38B C39 H39A 122.6
C35 C39 H39A 110.8
C38A C39 H39A 110.8
C38B C39 H39B 94.8
C35 C39 H39B 110.8
C38A C39 H39B 110.8
H39A C39 H39B 108.8
C41 C40 C44 103.9(4)
C41 C40 P2 114.8(3)
C44 C40 P2 114.1(3)
C41 C40 H40 107.9
C44 C40 H40 107.9
P2 C40 H40 107.9
C42 C41 C40 103.3(4)
C42 C41 H41A 111.1
C40 C41 H41A 111.1
C42 C41 H41B 111.1
C40 C41 H41B 111.1
H41A C41 H41B 109.1
C41 C42 C43 103.2(4)
C41 C42 H42A 111.1
C43 C42 H42A 111.1
C41 C42 H42B 111.1
C43 C42 H42B 111.1
H42A C42 H42B 109.1
C42 C43 C44 105.3(4)
C42 C43 H43A 110.7
C44 C43 H43A 110.7
C42 C43 H43B 110.7
C44 C43 H43B 110.7
H43A C43 H43B 108.8
C43 C44 C40 106.1(4)
C43 C44 H44A 110.5
C40 C44 H44A 110.5
C43 C44 H44B 110.5
C40 C44 H44B 110.5
H44A C44 H44B 108.7
C16 N1 Ru1 174.5(4)
C23 N2 Ru1 115.1(3)
C23 N2 H2 122.5
Ru1 N2 H2 122.5
C6 P1 C1 99.8(2)
C6 P1 C11 107.0(2)
C1 P1 C11 101.5(2)
C6 P1 Ru1 112.97(16)
C1 P1 Ru1 115.47(16)
C11 P1 Ru1 118.04(16)
C35 P2 C40 100.4(2)
C35 P2 C30 99.1(2)
C40 P2 C30 102.4(2)
C35 P2 Ru1 116.68(16)
C40 P2 Ru1 119.34(16)
C30 P2 Ru1 115.81(17)
N1 Ru1 C29 174.92(16)
N1 Ru1 N2 98.45(14)
C29 Ru1 N2 77.39(15)
N1 Ru1 P2 92.26(11)
C29 Ru1 P2 91.40(13)
N2 Ru1 P2 100.76(10)
N1 Ru1 P1 88.32(11)
C29 Ru1 P1 89.00(13)
N2 Ru1 P1 93.36(10)
P2 Ru1 P1 165.62(4)
N1 Ru1 HY1 91(2)
C29 Ru1 HY1 93(2)
N2 Ru1 HY1 171(2)
P2 Ru1 HY1 79(2)
P1 Ru1 HY1 87(2)

loop_
_geom_bond_atom_site_label_1
_geom_bond_atom_site_label_2
_geom_bond_distance
C1 C2 1.537(7)
C1 C5 1.569(7)
C1 P1 1.853(4)
C1 H1 1
C2 C3 1.532(6)
C2 H2A 0.99
C2 H2B 0.99
C3 C4 1.531(7)
C3 H3A 0.99
C3 H3B 0.99
C4 C5 1.533(6)
C4 H4A 0.99
C4 H4B 0.99
C5 H5A 0.99
C5 H5B 0.99
C6 C7 1.543(7)
C6 C10 1.558(6)
C6 P1 1.849(5)
C6 H6 1
C7 C8 1.510(7)
C7 H7A 0.99
C7 H7B 0.99
C8 C9 1.533(7)
C8 H8A 0.99
C8 H8B 0.99
C9 C10 1.536(7)
C9 H9A 0.99
C9 H9B 0.99
C10 H10A 0.99
C10 H10B 0.99
C11 C15 1.538(6)
C11 C12 1.543(7)
C11 P1 1.864(5)
C11 H11 1
C12 C13 1.550(7)
C12 H12A 0.99
C12 H12B 0.99
C13 C14 1.530(8)
C13 H13A 0.99
C13 H13B 0.99
C14 C15 1.525(7)
C14 H14A 0.99
C14 H14B 0.99
C15 H15A 0.99
C15 H15B 0.99
C16 N1 1.144(6)
C16 C17 1.445(7)
C17 C18 1.383(7)
C17 C22 1.402(7)
C18 C19 1.389(8)
C18 H18 0.95
C19 C20 1.372(8)
C19 H19 0.95
C20 C21 1.384(8)
C20 H20 0.95
C21 C22 1.375(7)
C21 H21 0.95
C22 H22 0.95
C23 N2 1.244(6)
C23 C24 1.444(7)
C23 H23 0.95
C24 C25 1.401(7)
C24 C29 1.433(6)
C25 C26 1.384(8)
C25 H25 0.95
C26 C27 1.388(8)
C26 H26 0.95
C27 C28 1.384(7)
C27 H27 0.95
C28 C29 1.394(6)
C28 H28 0.95
C29 Ru1 2.055(5)
C30 C31 1.547(7)
C30 C34 1.563(6)
C30 P2 1.866(5)
C30 H30 1
C31 C32 1.542(7)
C31 H31A 0.99
C31 H31B 0.99
C32 C33 1.539(7)
C32 H32A 0.99
C32 H32B 0.99
C33 C34 1.515(7)
C33 H33A 0.99
C33 H33B 0.99
C34 H34A 0.99
C34 H34B 0.99
C35 C36 1.541(7)
C35 C39 1.554(7)
C35 P2 1.859(4)
C35 H35 1
C36 C37 1.542(6)
C36 H36A 0.99
C36 H36B 0.99
C37 C38A 1.48(4)
C37 C38B 1.59(3)
C37 H37A 0.99
C37 H37B 0.99
C38A C39 1.56(4)
C38A H38A 0.99
C38A H38B 0.99
C38B C39 1.52(3)
C38B H38C 0.99
C38B H38D 0.99
C39 H39A 0.99
C39 H39B 0.99
C40 C41 1.541(6)
C40 C44 1.560(7)
C40 P2 1.866(5)
C40 H40 1
C41 C42 1.522(7)
C41 H41A 0.99
C41 H41B 0.99
C42 C43 1.528(7)
C42 H42A 0.99
C42 H42B 0.99
C43 C44 1.547(7)
C43 H43A 0.99
C43 H43B 0.99
C44 H44A 0.99
C44 H44B 0.99
N1 Ru1 2.032(4)
N2 Ru1 2.184(3)
N2 H2 0.88
P1 Ru1 2.3550(13)
P2 Ru1 2.3365(13)
Ru1 HY1 1.47(6)
